data_7114340
loop_
_publ_author_name
'Petrov, Viacheslav A.'
'Marshall, William J.'
'Grushin, Vladimir V.'

_publ_section_title
;
 The first perfluoroacetylacetonate metal complexes: as unexpectedly
 robust as tricky to makeElectronic supplementary information (ESI)
 available: details of the preparation of the complexes, analytical, NMR
 spectroscopical, and crystallographic data. See:
 http://www.rsc.org/suppdata/cc/b1/b111249j/
;
_journal_issue 5
_journal_name_full 'Chemical Communications'
_journal_page_first 520
_journal_paper_doi 10.1039/b111249j
_journal_year 2002
_chemical_formula_sum 'C51 H30 Eu F21 O8 P2'
_chemical_formula_weight 1383.65
_chemical_name_systematic
;
?
;
_space_group_IT_number 14
_symmetry_cell_setting monoclinic
_symmetry_space_group_name_Hall '-P 2yn'
_symmetry_space_group_name_H-M 'P 1 21/n 1'
_atom_sites_solution_hydrogens geom
_atom_sites_solution_primary direct
_atom_sites_solution_secondary difmap
_audit_creation_method SHELXL-97
_cell_angle_alpha 90.000(10)
_cell_angle_beta 92.472(10)
_cell_angle_gamma 90.000(10)
_cell_formula_units_Z 4
_cell_length_a 17.1873(10)
_cell_length_b 15.7823(10)
_cell_length_c 20.5220(10)
_cell_measurement_temperature 293(2)
_cell_volume 5561.5(6)
_computing_cell_refinement 'Bruker SMART'
_computing_data_collection 'Bruker SMART'
_computing_data_reduction 'Bruker SHELXTL'
_computing_molecular_graphics 'Bruker SHELXTL'
_computing_publication_material 'Bruker SHELXTL'
_computing_structure_refinement 'SHELXL-97 (Sheldrick, 1997)'
_computing_structure_solution 'SHELXS-97 (Sheldrick, 1990)'
_diffrn_ambient_temperature 293(2)
_diffrn_measured_fraction_theta_full 0.961
_diffrn_measured_fraction_theta_max 0.961
_diffrn_measurement_device_type 'CCD area detector'
_diffrn_measurement_method 'phi and omega scans'
_diffrn_radiation_monochromator graphite
_diffrn_radiation_source 'fine-focus sealed tube'
_diffrn_radiation_type MoK\a
_diffrn_radiation_wavelength 0.71069
_diffrn_reflns_av_R_equivalents 0.0500
_diffrn_reflns_av_sigmaI/netI 0.0441
_diffrn_reflns_limit_h_max 24
_diffrn_reflns_limit_h_min -26
_diffrn_reflns_limit_k_max 24
_diffrn_reflns_limit_k_min -21
_diffrn_reflns_limit_l_max 31
_diffrn_reflns_limit_l_min -27
_diffrn_reflns_number 114173
_diffrn_reflns_theta_full 33.15
_diffrn_reflns_theta_max 33.15
_diffrn_reflns_theta_min 1.51
_exptl_absorpt_coefficient_mu 1.307
_exptl_absorpt_correction_type none
_exptl_crystal_colour 'light gold'
_exptl_crystal_density_diffrn 1.653
_exptl_crystal_density_meas multirun
_exptl_crystal_density_method 'not measured'
_exptl_crystal_description 'ireg block'
_exptl_crystal_F_000 2728
_exptl_crystal_size_max .36
_exptl_crystal_size_mid .38
_exptl_crystal_size_min .40
_refine_diff_density_max 2.237
_refine_diff_density_min -0.873
_refine_diff_density_rms 0.102
_refine_ls_extinction_method none
_refine_ls_goodness_of_fit_ref 1.013
_refine_ls_hydrogen_treatment mixed
_refine_ls_matrix_type full
_refine_ls_number_parameters 748
_refine_ls_number_reflns 20416
_refine_ls_number_restraints 0
_refine_ls_restrained_S_all 1.013
_refine_ls_R_factor_all 0.0661
_refine_ls_R_factor_gt 0.0408
_refine_ls_shift/su_max 0.004
_refine_ls_shift/su_mean 0.000
_refine_ls_structure_factor_coef Fsqd
_refine_ls_weighting_details 'calc w=1/[\s^2^(Fo^2^)+(0.0625P)^2^+0.0000P] where P=(Fo^2^+2Fc^2^)/3'
_refine_ls_weighting_scheme calc
_refine_ls_wR_factor_gt 0.0997
_refine_ls_wR_factor_ref 0.1090
_reflns_number_gt 14330
_reflns_number_total 20416
_reflns_threshold_expression >2sigma(I)
_cod_data_source_file b111249j.txt
_cod_data_source_block 00045
_cod_depositor_comments
;
The following automatic conversions were performed:

'_symmetry_cell_setting' value 'Monoclinic' changed to 'monoclinic'
according to
/usr/data/users/saulius/automatic-downloads/retrospective/RSC/lib/dictionaries/cif_core.dic
dictionary named 'cif_core.dic' version 2.4.2 from 2011-04-26.

Automatic conversion script
Id: cif_fix_values 2281 2013-09-26 08:29:07Z andrius 
;
_cod_original_cell_volume 5561.5(5)
_cod_original_sg_symbol_H-M P2(1)/n
_cod_database_code 7114340

loop_
_symmetry_equiv_pos_as_xyz
'x, y, z'
'x+1/2, -y+1/2, z+1/2'
'-x, -y, -z'
'-x-1/2, y-1/2, -z-1/2'

loop_
_atom_site_label
_atom_site_type_symbol
_atom_site_fract_x
_atom_site_fract_y
_atom_site_fract_z
_atom_site_U_iso_or_equiv
_atom_site_adp_type
_atom_site_occupancy
_atom_site_symmetry_multiplicity
_atom_site_calc_flag
_atom_site_refinement_flags
Eu1 Eu 0.261858(6) 0.262429(6) 0.490999(5) 0.02665(4) Uani 1 1 d .
P3 P 0.31799(3) 0.06251(3) 0.41267(3) 0.02877(11) Uani 1 1 d .
P6 P 0.13686(3) 0.37422(4) 0.60454(3) 0.03213(12) Uani 1 1 d .
F1 F 0.46136(12) 0.24974(10) 0.32684(10) 0.0620(5) Uani 1 1 d .
F2 F 0.4440(2) 0.37138(15) 0.28973(11) 0.1254(11) Uani 1 1 d .
F3 F 0.53308(14) 0.3484(2) 0.36264(15) 0.1384(14) Uani 1 1 d .
F4 F 0.44124(13) 0.49144(11) 0.39153(10) 0.0785(6) Uani 1 1 d .
F5 F 0.32103(18) 0.59760(11) 0.44367(11) 0.1064(9) Uani 1 1 d .
F6 F 0.42284(14) 0.57717(14) 0.50407(12) 0.0996(8) Uani 1 1 d .
F7 F 0.31067(13) 0.56169(10) 0.54285(9) 0.0746(6) Uani 1 1 d .
F11 F 0.16488(18) 0.44766(17) 0.32063(15) 0.1332(12) Uani 1 1 d .
F12 F 0.13453(19) 0.35586(19) 0.25308(10) 0.1235(11) Uani 1 1 d .
F13 F 0.04954(14) 0.41083(17) 0.30865(14) 0.1199(11) Uani 1 1 d .
F14 F 0.02085(12) 0.24402(12) 0.32744(11) 0.0664(6) Uani 1 1 d .
F15 F 0.02073(14) 0.07666(15) 0.35756(13) 0.1060(8) Uani 1 1 d .
F16 F -0.03450(11) 0.13791(13) 0.43394(14) 0.0998(8) Uani 1 1 d .
F17 F 0.05647(13) 0.04897(13) 0.45346(14) 0.1058(9) Uani 1 1 d .
F21 F 0.51487(13) 0.2941(2) 0.59857(13) 0.1136(10) Uani 1 1 d .
F22 F 0.48522(13) 0.27919(19) 0.69732(12) 0.1003(8) Uani 1 1 d .
F23 F 0.51995(11) 0.17487(16) 0.64238(15) 0.1068(9) Uani 1 1 d .
F24 F 0.38195(10) 0.14456(11) 0.71040(8) 0.0611(5) Uani 1 1 d .
F25 F 0.22655(14) 0.11716(13) 0.74063(9) 0.0849(7) Uani 1 1 d .
F26 F 0.26849(16) 0.01790(12) 0.68514(13) 0.1116(10) Uani 1 1 d .
F27 F 0.16062(14) 0.07520(18) 0.65893(12) 0.1187(11) Uani 1 1 d .
O1 O 0.36452(9) 0.28633(10) 0.41545(8) 0.0347(3) Uani 1 1 d .
O2 O 0.30518(10) 0.40864(9) 0.49959(8) 0.0363(3) Uani 1 1 d .
O3 O 0.30282(9) 0.12881(9) 0.46289(8) 0.0351(3) Uani 1 1 d .
O6 O 0.16708(10) 0.33287(10) 0.54482(8) 0.0388(4) Uani 1 1 d .
O11 O 0.19857(10) 0.32408(10) 0.39778(8) 0.0390(4) Uani 1 1 d .
O12 O 0.14675(9) 0.17903(10) 0.45851(8) 0.0387(4) Uani 1 1 d .
O21 O 0.37277(10) 0.26214(9) 0.56363(8) 0.0345(3) Uani 1 1 d .
O22 O 0.23549(10) 0.17694(10) 0.58664(8) 0.0389(4) Uani 1 1 d .
C1 C 0.46127(18) 0.32935(19) 0.34345(15) 0.0541(7) Uani 1 1 d .
C2 C 0.40272(14) 0.34841(16) 0.39665(11) 0.0375(5) Uani 1 1 d .
C3 C 0.39724(17) 0.43033(16) 0.41985(13) 0.0458(6) Uani 1 1 d .
C4 C 0.34994(15) 0.45524(14) 0.46973(12) 0.0374(5) Uani 1 1 d .
C5 C 0.3519(2) 0.54871(17) 0.49017(16) 0.0596(8) Uani 1 1 d .
C11 C 0.12007(18) 0.3829(2) 0.31199(15) 0.0563(7) Uani 1 1 d .
C12 C 0.13628(15) 0.31412(16) 0.36396(11) 0.0404(5) Uani 1 1 d .
C13 C 0.08439(16) 0.24811(17) 0.36974(14) 0.0431(6) Uani 1 1 d .
C14 C 0.09393(13) 0.18330(15) 0.41580(12) 0.0381(5) Uani 1 1 d .
C15 C 0.03340(16) 0.11039(18) 0.41575(17) 0.0554(7) Uani 1 1 d .
C21 C 0.47940(19) 0.2463(2) 0.63922(17) 0.0535(8) Uani 1 1 d .
C22 C 0.39446(15) 0.22811(14) 0.61570(12) 0.0360(5) Uani 1 1 d .
C23 C 0.34928(15) 0.17541(15) 0.65345(11) 0.0403(5) Uani 1 1 d .
C24 C 0.27339(15) 0.15250(14) 0.63621(11) 0.0387(5) Uani 1 1 d .
C25 C 0.23080(19) 0.09025(18) 0.68063(14) 0.0533(7) Uani 1 1 d .
C31 C 0.41923(13) 0.06233(13) 0.39558(11) 0.0311(4) Uani 1 1 d .
C32 C 0.47076(15) 0.09434(17) 0.44366(13) 0.0457(6) Uani 1 1 d .
H32A H 0.4522 0.1144 0.4827 0.055 Uiso 1 1 calc R
C33 C 0.55022(16) 0.0961(2) 0.43305(15) 0.0565(7) Uani 1 1 d .
H33A H 0.5850 0.1176 0.4649 0.068 Uiso 1 1 calc R
C34 C 0.57696(16) 0.06609(19) 0.37543(16) 0.0564(7) Uani 1 1 d .
H34A H 0.6300 0.0674 0.3684 0.068 Uiso 1 1 calc R
C35 C 0.52658(16) 0.03413(18) 0.32806(15) 0.0517(7) Uani 1 1 d .
H35A H 0.5456 0.0134 0.2894 0.062 Uiso 1 1 calc R
C36 C 0.44697(14) 0.03267(15) 0.33777(13) 0.0408(5) Uani 1 1 d .
H36A H 0.4126 0.0118 0.3054 0.049 Uiso 1 1 calc R
C41 C 0.26304(13) 0.08060(15) 0.33764(11) 0.0350(5) Uani 1 1 d .
C42 C 0.27417(15) 0.15585(17) 0.30431(12) 0.0417(5) Uani 1 1 d .
H42A H 0.3118 0.1940 0.3198 0.050 Uiso 1 1 calc R
C43 C 0.22997(17) 0.1747(2) 0.24841(13) 0.0521(7) Uani 1 1 d .
H43A H 0.2382 0.2251 0.2263 0.063 Uiso 1 1 calc R
C44 C 0.17401(18) 0.1192(2) 0.22553(15) 0.0611(8) Uani 1 1 d .
H44A H 0.1441 0.1323 0.1881 0.073 Uiso 1 1 calc R
C45 C 0.1619(2) 0.0448(2) 0.25736(18) 0.0772(11) Uani 1 1 d .
H45A H 0.1240 0.0073 0.2412 0.093 Uiso 1 1 calc R
C46 C 0.20578(18) 0.0247(2) 0.31391(16) 0.0592(8) Uani 1 1 d .
H46A H 0.1969 -0.0258 0.3357 0.071 Uiso 1 1 calc R
C51 C 0.29155(12) -0.04018(14) 0.44235(11) 0.0321(4) Uani 1 1 d .
C52 C 0.31747(14) -0.11420(14) 0.41407(13) 0.0399(5) Uani 1 1 d .
H52A H 0.3490 -0.1114 0.3784 0.048 Uiso 1 1 calc R
C53 C 0.29662(16) -0.19200(16) 0.43866(15) 0.0487(6) Uani 1 1 d .
H53A H 0.3134 -0.2415 0.4190 0.058 Uiso 1 1 calc R
C54 C 0.25100(16) -0.19669(19) 0.49220(15) 0.0545(7) Uani 1 1 d .
H54A H 0.2382 -0.2492 0.5093 0.065 Uiso 1 1 calc R
C55 C 0.22420(16) -0.12302(19) 0.52051(16) 0.0539(7) Uani 1 1 d .
H55A H 0.1926 -0.1263 0.5561 0.065 Uiso 1 1 calc R
C56 C 0.24443(14) -0.04417(18) 0.49599(13) 0.0431(6) Uani 1 1 d .
H56A H 0.2268 0.0052 0.5151 0.052 Uiso 1 1 calc R
C61 C 0.04554(14) 0.32690(16) 0.62331(11) 0.0361(5) Uani 1 1 d .
C62 C 0.03040(19) 0.24422(17) 0.60117(17) 0.0535(7) Uani 1 1 d .
H62A H 0.0675 0.2147 0.5786 0.064 Uiso 1 1 calc R
C63 C -0.0403(2) 0.2073(2) 0.61326(17) 0.0641(8) Uani 1 1 d .
H63A H -0.0510 0.1527 0.5984 0.077 Uiso 1 1 calc R
C64 C -0.0952(2) 0.2505(2) 0.64712(18) 0.0645(9) Uani 1 1 d .
H64A H -0.1425 0.2248 0.6553 0.077 Uiso 1 1 calc R
C65 C -0.08044(18) 0.3316(2) 0.66895(15) 0.0604(8) Uani 1 1 d .
H65A H -0.1177 0.3604 0.6919 0.072 Uiso 1 1 calc R
C66 C -0.01071(16) 0.37012(19) 0.65694(13) 0.0474(6) Uani 1 1 d .
H66A H -0.0012 0.4252 0.6713 0.057 Uiso 1 1 calc R
C71 C 0.20352(14) 0.36448(15) 0.67431(12) 0.0387(5) Uani 1 1 d .
C72 C 0.18507(18) 0.32029(17) 0.73033(13) 0.0484(6) Uani 1 1 d .
H72A H 0.1358 0.2967 0.7337 0.058 Uiso 1 1 calc R
C73 C 0.2407(2) 0.31164(19) 0.78116(15) 0.0618(9) Uani 1 1 d .
H73A H 0.2286 0.2823 0.8187 0.074 Uiso 1 1 calc R
C74 C 0.3132(2) 0.3464(2) 0.77583(16) 0.0621(9) Uani 1 1 d .
H74A H 0.3503 0.3399 0.8098 0.075 Uiso 1 1 calc R
C75 C 0.33196(18) 0.3903(2) 0.72122(16) 0.0612(9) Uani 1 1 d .
H75A H 0.3814 0.4137 0.7184 0.073 Uiso 1 1 calc R
C76 C 0.27733(15) 0.39996(18) 0.67033(14) 0.0468(6) Uani 1 1 d .
H76A H 0.2899 0.4302 0.6333 0.056 Uiso 1 1 calc R
C81 C 0.12254(13) 0.48541(15) 0.59049(11) 0.0342(5) Uani 1 1 d .
C82 C 0.12815(15) 0.54460(16) 0.64042(12) 0.0416(5) Uani 1 1 d .
H82A H 0.1401 0.5271 0.6830 0.050 Uiso 1 1 calc R
C83 C 0.11599(16) 0.62960(17) 0.62707(15) 0.0524(7) Uani 1 1 d .
H83A H 0.1193 0.6691 0.6607 0.063 Uiso 1 1 calc R
C84 C 0.09910(17) 0.65593(18) 0.56423(16) 0.0559(7) Uani 1 1 d .
H84A H 0.0906 0.7131 0.5556 0.067 Uiso 1 1 calc R
C85 C 0.09463(19) 0.5981(2) 0.51397(16) 0.0612(8) Uani 1 1 d .
H85A H 0.0840 0.6164 0.4714 0.073 Uiso 1 1 calc R
C86 C 0.10609(17) 0.51199(18) 0.52686(13) 0.0500(6) Uani 1 1 d .
H86A H 0.1027 0.4727 0.4931 0.060 Uiso 1 1 calc R

loop_
_atom_site_aniso_label
_atom_site_aniso_U_11
_atom_site_aniso_U_22
_atom_site_aniso_U_33
_atom_site_aniso_U_23
_atom_site_aniso_U_13
_atom_site_aniso_U_12
Eu1 0.03303(7) 0.02231(6) 0.02474(6) -0.00132(4) 0.00276(4) 0.00114(4)
P3 0.0300(3) 0.0228(2) 0.0334(3) -0.0035(2) 0.0012(2) 0.00260(19)
P6 0.0359(3) 0.0305(3) 0.0303(3) -0.0030(2) 0.0041(2) 0.0058(2)
F1 0.0746(13) 0.0494(10) 0.0645(12) -0.0029(8) 0.0329(10) 0.0041(8)
F2 0.237(3) 0.0775(15) 0.0684(14) 0.0326(12) 0.0816(18) 0.0543(18)
F3 0.0724(15) 0.192(3) 0.155(3) -0.101(2) 0.0604(16) -0.0549(18)
F4 0.1153(16) 0.0454(10) 0.0782(13) -0.0025(9) 0.0445(12) -0.0324(10)
F5 0.201(3) 0.0307(9) 0.0878(16) 0.0133(10) 0.0077(17) 0.0203(13)
F6 0.1091(18) 0.0678(13) 0.1238(19) -0.0450(13) 0.0274(15) -0.0473(13)
F7 0.1132(16) 0.0360(9) 0.0769(12) -0.0201(8) 0.0325(12) -0.0138(9)
F11 0.157(3) 0.0976(19) 0.138(2) 0.0772(18) -0.073(2) -0.0376(18)
F12 0.184(3) 0.142(2) 0.0462(12) 0.0352(13) 0.0218(14) 0.081(2)
F13 0.0833(16) 0.129(2) 0.149(2) 0.0853(19) 0.0321(15) 0.0614(15)
F14 0.0475(11) 0.0868(14) 0.0627(13) -0.0017(9) -0.0233(10) 0.0067(8)
F15 0.1023(18) 0.0978(18) 0.1174(19) -0.0540(15) -0.0005(15) -0.0412(14)
F16 0.0449(10) 0.0694(13) 0.188(3) -0.0284(15) 0.0369(13) -0.0083(9)
F17 0.0715(14) 0.0606(13) 0.182(3) 0.0335(15) -0.0356(15) -0.0280(10)
F21 0.0660(14) 0.163(2) 0.1084(19) 0.0726(19) -0.0346(13) -0.0517(16)
F22 0.0591(14) 0.161(2) 0.0781(16) -0.0377(16) -0.0261(12) 0.0095(14)
F23 0.0456(11) 0.0995(18) 0.175(3) 0.0155(17) 0.0051(14) 0.0327(11)
F24 0.0654(11) 0.0721(11) 0.0456(9) 0.0287(8) -0.0007(8) 0.0181(9)
F25 0.1314(18) 0.0736(13) 0.0537(11) 0.0091(10) 0.0485(12) -0.0051(13)
F26 0.159(2) 0.0386(10) 0.145(2) 0.0360(12) 0.0987(19) 0.0256(12)
F27 0.0929(17) 0.159(3) 0.1032(18) 0.0747(18) -0.0068(14) -0.0631(17)
O1 0.0409(9) 0.0297(7) 0.0339(8) 0.0011(7) 0.0061(7) -0.0009(7)
O2 0.0462(9) 0.0247(7) 0.0384(9) -0.0025(6) 0.0045(7) -0.0018(6)
O3 0.0424(9) 0.0269(7) 0.0362(8) -0.0035(6) 0.0047(7) 0.0049(6)
O6 0.0433(9) 0.0364(9) 0.0374(9) -0.0070(7) 0.0097(7) 0.0024(7)
O11 0.0467(10) 0.0387(9) 0.0315(8) 0.0036(7) -0.0011(7) 0.0039(7)
O12 0.0362(9) 0.0343(8) 0.0451(9) 0.0000(7) -0.0027(7) -0.0013(7)
O21 0.0384(9) 0.0349(8) 0.0299(8) 0.0027(6) -0.0005(7) -0.0017(6)
O22 0.0465(10) 0.0370(9) 0.0335(8) 0.0028(7) 0.0068(7) -0.0033(7)
C1 0.0640(19) 0.0495(16) 0.0506(16) -0.0008(13) 0.0241(14) -0.0110(13)
C2 0.0418(13) 0.0381(12) 0.0330(11) -0.0005(10) 0.0061(10) -0.0038(10)
C3 0.0600(17) 0.0349(12) 0.0433(14) 0.0030(11) 0.0129(12) -0.0128(11)
C4 0.0492(14) 0.0242(10) 0.0385(12) 0.0015(9) -0.0028(10) -0.0030(9)
C5 0.090(2) 0.0314(13) 0.0585(18) -0.0071(13) 0.0145(17) -0.0123(14)
C11 0.0544(17) 0.0644(19) 0.0495(17) 0.0183(14) -0.0032(13) 0.0111(14)
C12 0.0460(14) 0.0469(14) 0.0282(11) -0.0005(10) 0.0015(10) 0.0163(11)
C13 0.0353(13) 0.0547(16) 0.0387(14) -0.0069(11) -0.0056(11) 0.0094(10)
C14 0.0326(12) 0.0364(12) 0.0452(13) -0.0127(10) 0.0018(10) 0.0033(9)
C15 0.0372(14) 0.0465(15) 0.082(2) -0.0161(15) -0.0040(14) -0.0024(11)
C21 0.0446(16) 0.0659(19) 0.0491(18) 0.0127(14) -0.0074(14) 0.0065(13)
C22 0.0410(13) 0.0318(12) 0.0351(12) -0.0012(9) -0.0003(10) 0.0078(9)
C23 0.0499(14) 0.0384(12) 0.0328(12) 0.0096(10) 0.0038(10) 0.0143(10)
C24 0.0559(15) 0.0282(11) 0.0330(12) 0.0049(9) 0.0145(10) 0.0065(10)
C25 0.071(2) 0.0413(14) 0.0493(16) 0.0113(12) 0.0218(14) 0.0016(13)
C31 0.0317(11) 0.0235(10) 0.0381(11) 0.0010(8) 0.0004(9) 0.0013(8)
C32 0.0379(13) 0.0555(16) 0.0433(14) -0.0008(12) -0.0040(11) -0.0023(11)
C33 0.0333(14) 0.075(2) 0.0604(18) 0.0047(15) -0.0105(13) -0.0058(13)
C34 0.0337(14) 0.0605(18) 0.075(2) 0.0165(16) 0.0064(13) 0.0029(12)
C35 0.0438(15) 0.0540(16) 0.0588(17) -0.0021(13) 0.0175(13) 0.0102(12)
C36 0.0384(13) 0.0371(12) 0.0473(14) -0.0076(10) 0.0043(11) 0.0025(10)
C41 0.0322(11) 0.0362(12) 0.0363(12) -0.0063(9) -0.0006(9) 0.0063(9)
C42 0.0407(13) 0.0478(14) 0.0366(12) 0.0005(11) 0.0033(10) 0.0062(11)
C43 0.0537(16) 0.0654(18) 0.0374(13) 0.0082(13) 0.0039(12) 0.0158(14)
C44 0.0518(17) 0.086(2) 0.0443(16) -0.0015(16) -0.0090(13) 0.0196(16)
C45 0.068(2) 0.082(3) 0.078(2) -0.011(2) -0.0356(19) -0.0143(18)
C46 0.0609(18) 0.0486(17) 0.0662(19) 0.0002(14) -0.0192(15) -0.0115(14)
C51 0.0269(10) 0.0292(10) 0.0401(12) -0.0029(9) -0.0008(9) 0.0008(8)
C52 0.0421(13) 0.0290(11) 0.0489(14) -0.0043(10) 0.0051(11) 0.0007(9)
C53 0.0525(16) 0.0275(12) 0.0658(18) -0.0032(11) 0.0014(13) 0.0002(10)
C54 0.0506(16) 0.0363(15) 0.077(2) 0.0116(13) 0.0052(15) -0.0116(11)
C55 0.0463(15) 0.0489(16) 0.0680(19) 0.0064(14) 0.0189(14) -0.0070(12)
C56 0.0390(13) 0.0377(14) 0.0531(15) -0.0019(11) 0.0078(11) 0.0010(9)
C61 0.0390(12) 0.0397(12) 0.0301(11) 0.0023(9) 0.0066(9) 0.0008(9)
C62 0.0532(18) 0.0462(15) 0.062(2) -0.0061(13) 0.0118(15) -0.0023(12)
C63 0.068(2) 0.0537(18) 0.072(2) -0.0044(16) 0.0124(17) -0.0184(16)
C64 0.0497(19) 0.085(2) 0.060(2) 0.0073(16) 0.0113(15) -0.0204(15)
C65 0.0515(17) 0.077(2) 0.0545(17) -0.0046(16) 0.0222(14) -0.0017(15)
C66 0.0491(15) 0.0521(16) 0.0418(14) -0.0063(12) 0.0136(12) 0.0006(12)
C71 0.0446(13) 0.0347(12) 0.0364(12) -0.0067(10) -0.0014(10) 0.0142(10)
C72 0.0618(17) 0.0401(14) 0.0426(14) -0.0029(11) -0.0051(12) 0.0108(12)
C73 0.092(3) 0.0511(17) 0.0414(15) 0.0003(13) -0.0106(15) 0.0247(17)
C74 0.072(2) 0.0562(18) 0.0556(18) -0.0165(15) -0.0240(16) 0.0293(16)
C75 0.0506(17) 0.069(2) 0.063(2) -0.0235(16) -0.0125(15) 0.0203(15)
C76 0.0421(14) 0.0521(15) 0.0457(14) -0.0090(12) -0.0019(11) 0.0147(11)
C81 0.0331(11) 0.0327(11) 0.0369(12) -0.0009(9) 0.0019(9) 0.0053(9)
C82 0.0483(14) 0.0384(12) 0.0387(13) -0.0027(10) 0.0096(11) 0.0044(10)
C83 0.0584(17) 0.0341(13) 0.0659(18) -0.0049(12) 0.0162(14) 0.0030(11)
C84 0.0521(16) 0.0354(13) 0.081(2) 0.0106(14) 0.0091(15) 0.0077(12)
C85 0.071(2) 0.0567(18) 0.0553(18) 0.0218(15) -0.0102(15) 0.0049(15)
C86 0.0638(18) 0.0449(15) 0.0406(14) 0.0018(11) -0.0063(12) 0.0038(13)

loop_
_atom_type_symbol
_atom_type_description
_atom_type_scat_dispersion_real
_atom_type_scat_dispersion_imag
_atom_type_scat_source
C C 0.0033 0.0016 'International Tables Vol C Tables 4.2.6.8 and 6.1.1.4'
H H 0.0000 0.0000 'International Tables Vol C Tables 4.2.6.8 and 6.1.1.4'
Eu Eu -0.1578 3.6682 'International Tables Vol C Tables 4.2.6.8 and 6.1.1.4'
F F 0.0171 0.0103 'International Tables Vol C Tables 4.2.6.8 and 6.1.1.4'
O O 0.0106 0.0060 'International Tables Vol C Tables 4.2.6.8 and 6.1.1.4'
P P 0.1023 0.0942 'International Tables Vol C Tables 4.2.6.8 and 6.1.1.4'

loop_
_geom_angle_atom_site_label_1
_geom_angle_atom_site_label_2
_geom_angle_atom_site_label_3
_geom_angle
O6 Eu1 O3 142.63(6)
O6 Eu1 O11 83.05(6)
O3 Eu1 O11 107.96(6)
O6 Eu1 O21 105.47(6)
O3 Eu1 O21 84.81(6)
O11 Eu1 O21 146.94(6)
O6 Eu1 O1 141.51(5)
O3 Eu1 O1 75.17(6)
O11 Eu1 O1 75.02(6)
O21 Eu1 O1 79.33(6)
O6 Eu1 O2 74.13(6)
O3 Eu1 O2 142.33(6)
O11 Eu1 O2 78.29(6)
O21 Eu1 O2 73.75(5)
O1 Eu1 O2 70.72(5)
O6 Eu1 O22 73.76(6)
O3 Eu1 O22 76.39(6)
O11 Eu1 O22 141.45(6)
O21 Eu1 O22 70.44(6)
O1 Eu1 O22 139.89(6)
O2 Eu1 O22 122.27(5)
O6 Eu1 O12 79.00(6)
O3 Eu1 O12 72.03(6)
O11 Eu1 O12 70.29(6)
O21 Eu1 O12 142.22(5)
O1 Eu1 O12 120.75(6)
O2 Eu1 O12 140.65(5)
O22 Eu1 O12 75.26(6)
O3 P3 C31 109.58(10)
O3 P3 C41 112.22(10)
C31 P3 C41 108.19(11)
O3 P3 C51 110.02(10)
C31 P3 C51 109.10(10)
C41 P3 C51 107.64(11)
O6 P6 C81 110.12(10)
O6 P6 C61 109.33(11)
C81 P6 C61 109.05(11)
O6 P6 C71 112.42(10)
C81 P6 C71 106.82(11)
C61 P6 C71 109.03(12)
C2 O1 Eu1 136.46(15)
C4 O2 Eu1 136.04(15)
P3 O3 Eu1 151.01(10)
P6 O6 Eu1 151.84(11)
C12 O11 Eu1 138.00(16)
C14 O12 Eu1 136.46(16)
C22 O21 Eu1 138.38(16)
C24 O22 Eu1 136.02(16)
F1 C1 F2 105.7(3)
F1 C1 F3 106.7(3)
F2 C1 F3 108.2(3)
F1 C1 C2 112.4(2)
F2 C1 C2 111.4(3)
F3 C1 C2 112.0(3)
O1 C2 C3 125.6(2)
O1 C2 C1 115.6(2)
C3 C2 C1 118.8(2)
F4 C3 C2 117.7(2)
F4 C3 C4 117.6(2)
C2 C3 C4 124.6(2)
O2 C4 C3 126.1(2)
O2 C4 C5 116.1(2)
C3 C4 C5 117.8(2)
F6 C5 F5 107.2(3)
F6 C5 F7 106.9(3)
F5 C5 F7 106.6(3)
F6 C5 C4 113.3(3)
F5 C5 C4 111.2(2)
F7 C5 C4 111.3(2)
F11 C11 F13 107.0(3)
F11 C11 F12 104.4(3)
F13 C11 F12 106.1(3)
F11 C11 C12 112.0(2)
F13 C11 C12 114.8(3)
F12 C11 C12 111.8(3)
O11 C12 C13 125.7(2)
O11 C12 C11 114.7(2)
C13 C12 C11 119.6(2)
F14 C13 C12 118.9(2)
F14 C13 C14 117.5(2)
C12 C13 C14 123.6(2)
O12 C14 C13 125.5(2)
O12 C14 C15 115.6(2)
C13 C14 C15 118.9(2)
F17 C15 F16 109.3(3)
F17 C15 F15 105.9(3)
F16 C15 F15 106.1(3)
F17 C15 C14 111.6(2)
F16 C15 C14 111.0(2)
F15 C15 C14 112.7(3)
F21 C21 F22 109.7(3)
F21 C21 F23 105.4(3)
F22 C21 F23 106.0(3)
F21 C21 C22 111.8(2)
F22 C21 C22 113.3(3)
F23 C21 C22 110.2(3)
O21 C22 C23 125.7(2)
O21 C22 C21 115.7(2)
C23 C22 C21 118.6(2)
F24 C23 C24 118.3(2)
F24 C23 C22 118.0(2)
C24 C23 C22 123.7(2)
O22 C24 C23 125.6(2)
O22 C24 C25 115.7(2)
C23 C24 C25 118.7(2)
F27 C25 F25 107.2(3)
F27 C25 F26 108.4(3)
F25 C25 F26 105.3(3)
F27 C25 C24 111.9(2)
F25 C25 C24 113.3(2)
F26 C25 C24 110.4(2)
C36 C31 C32 120.0(2)
C36 C31 P3 122.97(18)
C32 C31 P3 117.04(18)
C33 C32 C31 119.7(3)
C34 C33 C32 119.7(3)
C35 C34 C33 120.9(3)
C34 C35 C36 120.0(3)
C31 C36 C35 119.7(2)
C42 C41 C46 118.7(2)
C42 C41 P3 118.72(18)
C46 C41 P3 122.5(2)
C43 C42 C41 120.7(3)
C44 C43 C42 120.1(3)
C45 C44 C43 120.4(3)
C44 C45 C46 120.4(3)
C45 C46 C41 119.7(3)
C52 C51 C56 120.0(2)
C52 C51 P3 121.84(18)
C56 C51 P3 118.16(18)
C53 C52 C51 120.2(2)
C54 C53 C52 120.3(3)
C53 C54 C55 119.9(3)
C54 C55 C56 120.3(3)
C55 C56 C51 119.2(2)
C66 C61 C62 119.6(2)
C66 C61 P6 122.4(2)
C62 C61 P6 118.0(2)
C63 C62 C61 119.2(3)
C64 C63 C62 120.6(3)
C65 C64 C63 120.3(3)
C66 C65 C64 120.2(3)
C65 C66 C61 120.1(3)
C76 C71 C72 119.4(2)
C76 C71 P6 118.0(2)
C72 C71 P6 122.6(2)
C73 C72 C71 119.6(3)
C74 C73 C72 119.9(3)
C75 C74 C73 121.0(3)
C74 C75 C76 119.9(3)
C75 C76 C71 120.2(3)
C82 C81 C86 119.7(2)
C82 C81 P6 122.38(18)
C86 C81 P6 117.87(19)
C83 C82 C81 120.1(2)
C84 C83 C82 120.2(3)
C83 C84 C85 120.4(3)
C84 C85 C86 120.0(3)
C81 C86 C85 119.5(3)

loop_
_geom_bond_atom_site_label_1
_geom_bond_atom_site_label_2
_geom_bond_distance
Eu1 O6 2.2945(16)
Eu1 O3 2.3044(15)
Eu1 O11 2.3686(16)
Eu1 O21 2.3687(17)
Eu1 O1 2.4281(16)
Eu1 O2 2.4288(15)
Eu1 O22 2.4402(16)
Eu1 O12 2.4448(16)
P3 O3 1.4994(16)
P3 C31 1.790(2)
P3 C41 1.794(2)
P3 C51 1.797(2)
P6 O6 1.5009(16)
P6 C81 1.794(2)
P6 C61 1.795(2)
P6 C71 1.801(2)
F1 C1 1.302(3)
F2 C1 1.309(4)
F3 C1 1.314(4)
F4 C3 1.370(3)
F5 C5 1.320(4)
F6 C5 1.320(4)
F7 C5 1.333(3)
F11 C11 1.287(4)
F12 C11 1.316(4)
F13 C11 1.289(3)
F14 C13 1.367(3)
F15 C15 1.317(4)
F16 C15 1.314(3)
F17 C15 1.292(4)
F21 C21 1.297(4)
F22 C21 1.300(4)
F23 C21 1.325(4)
F24 C23 1.364(3)
F25 C25 1.308(3)
F26 C25 1.314(3)
F27 C25 1.290(4)
O1 C2 1.250(3)
O2 C4 1.245(3)
O11 C12 1.260(3)
O12 C14 1.236(3)
O21 C22 1.239(3)
O22 C24 1.245(3)
C1 C2 1.546(4)
C2 C3 1.382(4)
C3 C4 1.391(4)
C4 C5 1.534(3)
C11 C12 1.539(4)
C12 C13 1.380(4)
C13 C14 1.398(4)
C14 C15 1.551(4)
C21 C22 1.545(4)
C22 C23 1.395(3)
C23 C24 1.385(4)
C24 C25 1.546(3)
C31 C36 1.379(3)
C31 C32 1.392(3)
C32 C33 1.392(4)
C33 C34 1.372(4)
C34 C35 1.370(4)
C35 C36 1.391(4)
C41 C42 1.388(3)
C41 C46 1.394(4)
C42 C43 1.381(3)
C43 C44 1.369(4)
C44 C45 1.364(5)
C45 C46 1.393(4)
C51 C52 1.387(3)
C51 C56 1.396(3)
C52 C53 1.381(3)
C53 C54 1.379(4)
C54 C55 1.387(4)
C55 C56 1.392(4)
C61 C66 1.391(3)
C61 C62 1.402(4)
C62 C63 1.380(4)
C63 C64 1.377(5)
C64 C65 1.376(4)
C65 C66 1.376(4)
C71 C76 1.392(4)
C71 C72 1.393(4)
C72 C73 1.391(4)
C73 C74 1.371(5)
C74 C75 1.368(5)
C75 C76 1.382(4)
C81 C82 1.387(3)
C81 C86 1.389(3)
C82 C83 1.383(4)
C83 C84 1.374(4)
C84 C85 1.376(4)
C85 C86 1.397(4)

loop_
_geom_torsion_atom_site_label_1
_geom_torsion_atom_site_label_2
_geom_torsion_atom_site_label_3
_geom_torsion_atom_site_label_4
_geom_torsion
O6 Eu1 O1 C2 19.1(3)
O3 Eu1 O1 C2 -169.8(2)
O11 Eu1 O1 C2 76.5(2)
O21 Eu1 O1 C2 -82.4(2)
O2 Eu1 O1 C2 -6.1(2)
O22 Eu1 O1 C2 -123.6(2)
O12 Eu1 O1 C2 132.1(2)
O6 Eu1 O2 C4 -156.9(2)
O3 Eu1 O2 C4 33.4(3)
O11 Eu1 O2 C4 -70.9(2)
O21 Eu1 O2 C4 91.3(2)
O1 Eu1 O2 C4 7.1(2)
O22 Eu1 O2 C4 144.6(2)
O12 Eu1 O2 C4 -108.2(2)
C31 P3 O3 Eu1 98.5(2)
C41 P3 O3 Eu1 -21.7(2)
C51 P3 O3 Eu1 -141.56(19)
O6 Eu1 O3 P3 114.5(2)
O11 Eu1 O3 P3 12.1(2)
O21 Eu1 O3 P3 -136.7(2)
O1 Eu1 O3 P3 -56.4(2)
O2 Eu1 O3 P3 -82.0(2)
O22 Eu1 O3 P3 152.2(2)
O12 Eu1 O3 P3 73.5(2)
C81 P6 O6 Eu1 115.2(2)
C61 P6 O6 Eu1 -125.0(2)
C71 P6 O6 Eu1 -3.8(3)
O3 Eu1 O6 P6 94.4(2)
O11 Eu1 O6 P6 -155.0(2)
O21 Eu1 O6 P6 -7.6(2)
O1 Eu1 O6 P6 -99.9(2)
O2 Eu1 O6 P6 -75.3(2)
O22 Eu1 O6 P6 56.1(2)
O12 Eu1 O6 P6 133.8(2)
O6 Eu1 O11 C12 -73.5(2)
O3 Eu1 O11 C12 69.8(2)
O21 Eu1 O11 C12 178.7(2)
O1 Eu1 O11 C12 138.4(2)
O2 Eu1 O11 C12 -148.7(2)
O22 Eu1 O11 C12 -20.7(3)
O12 Eu1 O11 C12 7.3(2)
O6 Eu1 O12 C14 84.8(2)
O3 Eu1 O12 C14 -119.1(2)
O11 Eu1 O12 C14 -1.7(2)
O21 Eu1 O12 C14 -174.11(19)
O1 Eu1 O12 C14 -59.5(2)
O2 Eu1 O12 C14 37.3(3)
O22 Eu1 O12 C14 160.7(2)
O6 Eu1 O21 C22 70.7(2)
O3 Eu1 O21 C22 -72.7(2)
O11 Eu1 O21 C22 172.0(2)
O1 Eu1 O21 C22 -148.5(2)
O2 Eu1 O21 C22 138.6(2)
O22 Eu1 O21 C22 4.7(2)
O12 Eu1 O21 C22 -21.2(3)
O6 Eu1 O22 C24 -118.2(2)
O3 Eu1 O22 C24 84.5(2)
O11 Eu1 O22 C24 -173.63(19)
O21 Eu1 O22 C24 -4.7(2)
O1 Eu1 O22 C24 38.6(2)
O2 Eu1 O22 C24 -59.6(2)
O12 Eu1 O22 C24 159.2(2)
Eu1 O1 C2 C3 3.4(4)
Eu1 O1 C2 C1 -177.38(17)
F1 C1 C2 O1 -0.3(4)
F2 C1 C2 O1 118.2(3)
F3 C1 C2 O1 -120.5(3)
F1 C1 C2 C3 179.0(3)
F2 C1 C2 C3 -62.6(4)
F3 C1 C2 C3 58.8(4)
O1 C2 C3 F4 -177.2(2)
C1 C2 C3 F4 3.6(4)
O1 C2 C3 C4 2.5(5)
C1 C2 C3 C4 -176.7(3)
Eu1 O2 C4 C3 -5.6(4)
Eu1 O2 C4 C5 173.89(19)
F4 C3 C4 O2 178.3(2)
C2 C3 C4 O2 -1.4(5)
F4 C3 C4 C5 -1.2(4)
C2 C3 C4 C5 179.1(3)
O2 C4 C5 F6 127.8(3)
C3 C4 C5 F6 -52.6(4)
O2 C4 C5 F5 -111.4(3)
C3 C4 C5 F5 68.2(4)
O2 C4 C5 F7 7.3(4)
C3 C4 C5 F7 -173.1(3)
Eu1 O11 C12 C13 -8.6(4)
Eu1 O11 C12 C11 172.12(18)
F11 C11 C12 O11 -13.0(4)
F13 C11 C12 O11 -135.3(3)
F12 C11 C12 O11 103.8(3)
F11 C11 C12 C13 167.6(3)
F13 C11 C12 C13 45.4(4)
F12 C11 C12 C13 -75.5(4)
O11 C12 C13 F14 -177.1(2)
C11 C12 C13 F14 2.1(4)
O11 C12 C13 C14 1.3(4)
C11 C12 C13 C14 -179.4(2)
Eu1 O12 C14 C13 -2.3(4)
Eu1 O12 C14 C15 178.96(16)
F14 C13 C14 O12 -177.7(2)
C12 C13 C14 O12 3.8(4)
F14 C13 C14 C15 0.9(4)
C12 C13 C14 C15 -177.5(2)
O12 C14 C15 F17 -11.7(4)
C13 C14 C15 F17 169.5(3)
O12 C14 C15 F16 110.6(3)
C13 C14 C15 F16 -68.3(4)
O12 C14 C15 F15 -130.6(3)
C13 C14 C15 F15 50.5(3)
Eu1 O21 C22 C23 -4.6(4)
Eu1 O21 C22 C21 174.85(18)
F21 C21 C22 O21 -1.3(4)
F22 C21 C22 O21 123.3(3)
F23 C21 C22 O21 -118.2(3)
F21 C21 C22 C23 178.2(3)
F22 C21 C22 C23 -57.2(4)
F23 C21 C22 C23 61.3(4)
O21 C22 C23 F24 -178.6(2)
C21 C22 C23 F24 1.9(3)
O21 C22 C23 C24 1.6(4)
C21 C22 C23 C24 -177.9(2)
Eu1 O22 C24 C23 4.8(4)
Eu1 O22 C24 C25 -174.18(16)
F24 C23 C24 O22 178.4(2)
C22 C23 C24 O22 -1.8(4)
F24 C23 C24 C25 -2.6(3)
C22 C23 C24 C25 177.1(2)
O22 C24 C25 F27 -1.4(4)
C23 C24 C25 F27 179.5(3)
O22 C24 C25 F25 -122.8(3)
C23 C24 C25 F25 58.1(3)
O22 C24 C25 F26 119.4(3)
C23 C24 C25 F26 -59.7(4)
O3 P3 C31 C36 -156.05(19)
C41 P3 C31 C36 -33.4(2)
C51 P3 C31 C36 83.4(2)
O3 P3 C31 C32 23.6(2)
C41 P3 C31 C32 146.29(19)
C51 P3 C31 C32 -96.9(2)
C36 C31 C32 C33 -0.1(4)
P3 C31 C32 C33 -179.8(2)
C31 C32 C33 C34 -0.2(4)
C32 C33 C34 C35 -0.1(5)
C33 C34 C35 C36 0.7(5)
C32 C31 C36 C35 0.6(4)
P3 C31 C36 C35 -179.7(2)
C34 C35 C36 C31 -1.0(4)
O3 P3 C41 C42 59.8(2)
C31 P3 C41 C42 -61.2(2)
C51 P3 C41 C42 -179.00(18)
O3 P3 C41 C46 -115.6(2)
C31 P3 C41 C46 123.4(2)
C51 P3 C41 C46 5.6(3)
C46 C41 C42 C43 -0.6(4)
P3 C41 C42 C43 -176.2(2)
C41 C42 C43 C44 0.5(4)
C42 C43 C44 C45 -0.5(5)
C43 C44 C45 C46 0.6(6)
C44 C45 C46 C41 -0.7(6)
C42 C41 C46 C45 0.7(5)
P3 C41 C46 C45 176.1(3)
O3 P3 C51 C52 -163.08(19)
C31 P3 C51 C52 -42.8(2)
C41 P3 C51 C52 74.4(2)
O3 P3 C51 C56 16.0(2)
C31 P3 C51 C56 136.27(19)
C41 P3 C51 C56 -106.54(19)
C56 C51 C52 C53 0.2(4)
P3 C51 C52 C53 179.3(2)
C51 C52 C53 C54 -1.1(4)
C52 C53 C54 C55 1.7(4)
C53 C54 C55 C56 -1.3(4)
C54 C55 C56 C51 0.4(4)
C52 C51 C56 C55 0.1(4)
P3 C51 C56 C55 -179.0(2)
O6 P6 C61 C66 -153.6(2)
C81 P6 C61 C66 -33.1(2)
C71 P6 C61 C66 83.1(2)
O6 P6 C61 C62 24.4(3)
C81 P6 C61 C62 144.9(2)
C71 P6 C61 C62 -98.8(2)
C66 C61 C62 C63 0.0(5)
P6 C61 C62 C63 -178.1(3)
C61 C62 C63 C64 -0.6(5)
C62 C63 C64 C65 0.5(6)
C63 C64 C65 C66 0.2(5)
C64 C65 C66 C61 -0.7(5)
C62 C61 C66 C65 0.7(4)
P6 C61 C66 C65 178.7(2)
O6 P6 C71 C76 60.7(2)
C81 P6 C71 C76 -60.2(2)
C61 P6 C71 C76 -177.95(18)
O6 P6 C71 C72 -116.7(2)
C81 P6 C71 C72 122.4(2)
C61 P6 C71 C72 4.7(2)
C76 C71 C72 C73 -0.5(4)
P6 C71 C72 C73 176.8(2)
C71 C72 C73 C74 -0.2(4)
C72 C73 C74 C75 0.6(4)
C73 C74 C75 C76 -0.2(4)
C74 C75 C76 C71 -0.5(4)
C72 C71 C76 C75 0.9(4)
P6 C71 C76 C75 -176.6(2)
O6 P6 C81 C82 -151.4(2)
C61 P6 C81 C82 88.6(2)
C71 P6 C81 C82 -29.1(2)
O6 P6 C81 C86 27.9(2)
C61 P6 C81 C86 -92.1(2)
C71 P6 C81 C86 150.2(2)
C86 C81 C82 C83 1.2(4)
P6 C81 C82 C83 -179.5(2)
C81 C82 C83 C84 -0.7(4)
C82 C83 C84 C85 -0.4(5)
C83 C84 C85 C86 1.0(5)
C82 C81 C86 C85 -0.6(4)
P6 C81 C86 C85 -180.0(2)
C84 C85 C86 C81 -0.5(5)
